data_1563635
loop_
_publ_author_name
'Zubkov, Vladimir G.'
'Tarakina, Nadezda V.'
'Leonidov, Ivan I.'
'Tyutyunnik, Alexander P.'
'Surat, Ludmila L.'
'Melkozerova, Marina A.'
'Zabolotskaya, Elena V.'
'Kellerman, Dina G.'

_publ_section_title
;
 Synthesis and crystal structure of Ln2M2+Ge4O12, Ln=rare-earth element or
 Y; M=Ca, Mn, Zn
;
_journal_issue 5
_journal_name_full 'Journal of Solid State Chemistry'
_journal_page_first 1186
_journal_page_last 1193
_journal_paper_doi 10.1016/j.jssc.2010.03.027
_journal_volume 183
_journal_year 2010
_chemical_formula_sum 'Ca Ge4 O12 Tm2'
_chemical_formula_weight 860.30
_space_group_IT_number 125
_space_group_name_Hall '-P 4a 2b'
_space_group_name_H-M_alt 'P 4/n b m :2'
_symmetry_cell_setting tetragonal
_symmetry_space_group_name_H-M 'P 4/n b m :2'
_cell_angle_alpha 90.0
_cell_angle_beta 90.0
_cell_angle_gamma 90.0
_cell_formula_units_Z 2
_cell_length_a 9.95337(4)
_cell_length_b 9.95337
_cell_length_c 5.050788(27)
_cell_volume 500.379(3)
_computing_structure_refinement GSAS
_diffrn_radiation_polarisn_ratio 0.8
_diffrn_radiation_probe x-ray
_diffrn_radiation_wavelength 1.54056
_exptl_absorpt_correction_T_max 5.78935
_exptl_absorpt_correction_T_min 2.54887
_exptl_absorpt_process_details
;   GSAS Absorption/surface roughness correction: function number 4
 Flat plate transmission absorption correction
Terms =    -0.60368         0.0000    
Correction is refined.
;
_pd_calc_method 'Rietveld Refinement'
_pd_instr_location ' ?'
_pd_meas_2theta_range_inc 0.02
_pd_meas_2theta_range_max 119.98
_pd_meas_2theta_range_min 5.0
_pd_meas_number_of_points 5750
_pd_proc_2theta_range_inc 0.02
_pd_proc_2theta_range_max 119.94087
_pd_proc_2theta_range_min 4.96088
_pd_proc_info_datetime 2010-02-27T13:03:28
_pd_proc_info_excluded_regions ' ?'
_pd_proc_ls_background_function
;   GSAS Background function number 1 with 36 terms.
 Shifted Chebyshev function of 1st kind
      1:    908.775     2:   -1076.75     3:    623.028     4:   -253.899    
      5:    52.0064     6:    26.9543     7:   -32.2972     8:    24.3562    
      9:   -2.38067    10:   -13.0032    11:    5.27448    12:    3.11228    
     13:  -0.671589    14:   -2.25258    15:  -1.495330E-0216:   -11.2216    
     17:    16.5601    18:   -10.2161    19:   -3.35872    20:    14.5706    
     21:   -26.1238    22:    21.8276    23:   -6.61613    24:   -10.2245    
     25:    20.0504    26:   -21.5129    27:    14.7087    28:   -2.27149    
     29:   -11.7323    30:    12.1874    31:   -8.53744    32:    1.51946    
     33:    7.44359    34:   -8.81575    35:    5.82765    36:   -1.14003    
;
_pd_proc_ls_peak_cutoff 0.00100
_pd_proc_ls_profile_function
;
 CW Profile function number 2 with  18 terms
 Profile coefficients for Simpson's rule integration of pseudovoigt function
 C.J. Howard (1982). J. Appl. Cryst.,15,615-620.
 P. Thompson, D.E. Cox & J.B. Hastings (1987). J. Appl. Cryst.,20,79-83.
 #1(GU)   =   15.244 #2(GV)   =  -14.900 #3(GW)   =   18.589
 #4(LX)   =    1.280 #5(LY)   =    8.337 #6(trns) =    0.000
 #7(asym) =   1.8201 #8(shft) =   0.0000 #9(GP)   =    0.000
 #10(stec)=     0.00 #11(ptec)=     0.00 #12(sfec)=     0.00
 #13(L11) =    0.000 #14(L22) =    0.000 #15(L33) =    0.000
 #16(L12) =    0.000 #17(L13) =    0.000 #18(L23) =    0.000
 Peak tails are ignored  where the intensity is below 0.0010 times the peak
   Aniso. broadening axis   0.0   0.0   1.0
;
_pd_proc_ls_prof_R_factor 0.0393
_pd_proc_ls_prof_wR_expected 0.0281
_pd_proc_ls_prof_wR_factor 0.0542
_pd_proc_number_of_points 5750
_pd_spec_mounting ' ?'
_refine_ls_goodness_of_fit_all 1.94
_refine_ls_matrix_type full
_refine_ls_number_parameters 53
_refine_ls_number_restraints 0
_refine_ls_R_Fsqd_factor 0.01998
_refine_ls_shift/su_max 0.03
_refine_ls_shift/su_mean 0.00
_reflns_d_resolution_high 0.924
_reflns_d_resolution_low 7.038
_reflns_limit_h_max 10
_reflns_limit_h_min 0
_reflns_limit_k_max 7
_reflns_limit_k_min 0
_reflns_limit_l_max 5
_reflns_limit_l_min 0
_reflns_number_total 191
_cod_data_source_file TM2CAGE4O12.cif
_cod_data_source_block TM2CAGE4O12_publ
_cod_depositor_comments
;
The following automatic conversions were performed:

data item '_geom_angle_publ_flag' value 'N' was changed to 'n' in
accordance with the built-in table derived from the CIF Core
dictionary named 'cif_core.dic' version 2.4.5 last updated on
2014-11-21 (127 times).

data item '_geom_bond_publ_flag' value 'N' was changed to 'n' in
accordance with the built-in table derived from the CIF Core
dictionary named 'cif_core.dic' version 2.4.5 last updated on
2014-11-21 (56 times).

Automatic conversion script
Id: cif_fix_values 8369 2020-08-20 11:38:08Z andrius 
;
_cod_original_cell_volume 500.380(5)
_cod_original_sg_symbol_H-M 'P 4/n b m'
_cod_original_formula_sum 'Ca1.00 Ge4 O12 Tm2.00'
_cod_database_code 1563635
_gsas_exptl_extinct_corr_t_min 1.00000
_gsas_exptl_extinct_corr_t_max 1.00000

loop_
_symmetry_equiv_pos_site_id
_symmetry_equiv_pos_as_xyz
1 +x,+y,+z
2 -y+1/2,+x,+z
3 -x+1/2,-y+1/2,+z
4 +y,-x+1/2,+z
5 -x,+y+1/2,+z
6 -y,-x,+z
7 +x+1/2,-y,+z
8 +y+1/2,+x+1/2,+z
-1 -x,-y,-z
-2 +y+1/2,-x,-z
-3 +x+1/2,+y+1/2,-z
-4 -y,+x+1/2,-z
-5 +x,-y+1/2,-z
-6 +y,+x,-z
-7 -x+1/2,+y,-z
-8 -y+1/2,-x+1/2,-z

loop_
_atom_site_type_symbol
_atom_site_label
_atom_site_fract_x
_atom_site_fract_y
_atom_site_fract_z
_atom_site_occupancy
_atom_site_thermal_displace_type
_atom_site_U_iso_or_equiv
_atom_site_symmetry_multiplicity
Ca Ca 0.0 0.0 0.5 0.5 Uiso 0.0330(7) 4
Tm Tm1 0.0 0.0 0.5 0.5 Uiso 0.0330(7) 4
Tm Tm2 0.25 0.25 0.5 1.0 Uiso 0.0289(7) 2
Ge Ge 0.52020(8) 0.25 0.0 1.0 Uiso 0.0298(6) 8
O O1 -0.37257(34) 0.37257(34) 0.1555(8) 1.0 Uiso 0.0240(14) 8
O O2 0.17324(33) 0.06335(30) 0.2563(7) 1.0 Uiso 0.0244(10) 16

loop_
_atom_type_symbol
_atom_type_number_in_cell
_atom_type_scat_dispersion_real
_atom_type_scat_dispersion_imag
_atom_type_scat_Cromer_Mann_a1
_atom_type_scat_Cromer_Mann_a2
_atom_type_scat_Cromer_Mann_a3
_atom_type_scat_Cromer_Mann_a4
_atom_type_scat_Cromer_Mann_b1
_atom_type_scat_Cromer_Mann_b2
_atom_type_scat_Cromer_Mann_b3
_atom_type_scat_Cromer_Mann_b4
_atom_type_scat_Cromer_Mann_c
_atom_type_scat_source
Ca 2.0 0.000 0.000 8.62660 10.4421 7.38730 0.65990 1.58990 85.7484 1.02110 178.437 1.37510 International_Tables_Vol_C
Tm 4.0 0.000 0.000 28.1819 2.02859 15.8851 0.23885 15.1542 10.9975 2.98706 102.961 6.75621 International_Tables_Vol_C
Ge 8.0 0.000 0.000 16.0816 2.85090 6.37470 0.25160 3.70680 11.4468 3.68300 54.7625 2.13130 International_Tables_Vol_C
O 24.0 0.000 0.000 3.04850 13.2771 2.28680 5.70110 1.54630 0.32390 0.86700 32.9089 0.25080 International_Tables_Vol_C

loop_
_geom_angle_atom_site_label_1
_geom_angle_atom_site_label_2
_geom_angle_atom_site_label_3
_geom_angle
_geom_angle_site_symmetry_1
_geom_angle_site_symmetry_2
_geom_angle_site_symmetry_3
_geom_angle_publ_flag
Tm2 Ca Tm2 180.0 1_555 . 5_545 n
Tm2 Ca O1 90.0 1_555 . 3_455 n
Tm2 Ca O1 90.0 1_555 . -3_556 n
Tm2 Ca O2 41.13(8) 1_555 . 1_555 n
Tm2 Ca O2 138.88(8) 1_555 . 6_555 n
Tm2 Ca O2 138.87(8) 1_555 . -1_556 n
Tm2 Ca O2 41.13(8) 1_555 . -6_556 n
Tm2 Ca O1 90.0 5_545 . 3_455 n
Tm2 Ca O1 90.0 5_545 . -3_556 n
Tm2 Ca O2 138.87(8) 5_545 . 1_555 n
Tm2 Ca O2 41.13(8) 5_545 . 6_555 n
Tm2 Ca O2 41.13(8) 5_545 . -1_556 n
Tm2 Ca O2 138.87(8) 5_545 . -6_556 n
O1 Ca O1 180.0 3_455 . -3_556 n
O1 Ca O2 82.15(11) 3_455 . 1_555 n
O1 Ca O2 82.15(11) 3_455 . 6_555 n
O1 Ca O2 97.85(11) 3_455 . -1_556 n
O1 Ca O2 97.85(11) 3_455 . -6_556 n
O1 Ca O2 97.85(11) -3_546 . 1_555 n
O1 Ca O2 97.85(11) -3_546 . 6_555 n
O1 Ca O2 82.15(11) -3_546 . -1_556 n
O1 Ca O2 82.15(11) -3_546 . -6_556 n
O2 Ca O2 97.75(17) 1_555 . 6_555 n
O2 Ca O2 180.0 1_555 . -1_556 n
O2 Ca O2 82.25(17) 1_555 . -6_556 n
O2 Ca O2 82.25(17) 6_555 . -1_556 n
O2 Ca O2 180.0 6_555 . -6_556 n
O2 Ca O2 97.75(17) -1_556 . -6_556 n
O1 Tm1 O1 180.0 3_455 . -3_556 n
O1 Tm1 O2 82.15(11) 3_455 . 1_555 n
O1 Tm1 O2 82.15(11) 3_455 . 6_555 n
O1 Tm1 O2 97.85(11) 3_455 . -1_556 n
O1 Tm1 O2 97.85(11) 3_455 . -6_556 n
O1 Tm1 O2 97.85(11) -3_546 . 1_555 n
O1 Tm1 O2 97.85(11) -3_546 . 6_555 n
O1 Tm1 O2 82.15(11) -3_546 . -1_556 n
O1 Tm1 O2 82.15(11) -3_546 . -6_556 n
O2 Tm1 O2 97.75(17) 1_555 . 6_555 n
O2 Tm1 O2 180.0 1_555 . -1_556 n
O2 Tm1 O2 82.25(17) 1_555 . -6_556 n
O2 Tm1 O2 82.25(17) 6_555 . -1_556 n
O2 Tm1 O2 180.0 6_555 . -6_556 n
O2 Tm1 O2 97.75(17) -1_556 . -6_556 n
Ca Tm2 Ca 90.0 1_555 . 2_555 n
Ca Tm2 Ca 180.0 1_555 . 3_555 n
Ca Tm2 Ca 90.0 1_555 . 4_555 n
Ca Tm2 O2 38.10(8) 1_555 . 1_555 n
Ca Tm2 O2 109.16(7) 1_555 . 2_555 n
Ca Tm2 O2 141.90(8) 1_555 . 3_555 n
Ca Tm2 O2 70.84(7) 1_555 . 4_555 n
Ca Tm2 O2 109.16(7) 1_555 . -5_456 n
Ca Tm2 O2 38.10(8) 1_555 . -6_556 n
Ca Tm2 O2 70.84(7) 1_555 . -7_546 n
Ca Tm2 O2 141.90(8) 1_555 . -8_556 n
Ca Tm2 Ca 90.0 2_555 . 3_555 n
Ca Tm2 Ca 180.0 2_555 . 4_555 n
Ca Tm2 O2 70.84(7) 2_555 . 1_555 n
Ca Tm2 O2 38.10(8) 2_555 . 2_555 n
Ca Tm2 O2 109.16(7) 2_555 . 3_555 n
Ca Tm2 O2 141.90(8) 2_555 . 4_555 n
Ca Tm2 O2 141.90(8) 2_555 . -5_456 n
Ca Tm2 O2 109.16(7) 2_555 . -6_556 n
Ca Tm2 O2 38.10(8) 2_555 . -7_546 n
Ca Tm2 O2 70.84(7) 2_555 . -8_556 n
Ca Tm2 Ca 90.0 3_555 . 4_555 n
Ca Tm2 O2 141.90(8) 3_555 . 1_555 n
Ca Tm2 O2 70.84(7) 3_555 . 2_555 n
Ca Tm2 O2 38.10(8) 3_555 . 3_555 n
Ca Tm2 O2 109.16(7) 3_555 . 4_555 n
Ca Tm2 O2 70.84(7) 3_555 . -5_456 n
Ca Tm2 O2 141.90(8) 3_555 . -6_556 n
Ca Tm2 O2 109.16(7) 3_555 . -7_546 n
Ca Tm2 O2 38.10(8) 3_555 . -8_556 n
Ca Tm2 O2 109.16(7) 4_555 . 1_555 n
Ca Tm2 O2 141.90(8) 4_555 . 2_555 n
Ca Tm2 O2 70.84(7) 4_555 . 3_555 n
Ca Tm2 O2 38.10(8) 4_555 . 4_555 n
Ca Tm2 O2 38.10(8) 4_555 . -5_456 n
Ca Tm2 O2 70.84(7) 4_555 . -6_556 n
Ca Tm2 O2 141.90(8) 4_555 . -7_546 n
Ca Tm2 O2 109.16(7) 4_555 . -8_556 n
O2 Tm2 O2 74.16(7) 1_555 . 2_555 n
O2 Tm2 O2 117.00(16) 1_555 . 3_555 n
O2 Tm2 O2 74.16(7) 1_555 . 4_555 n
O2 Tm2 O2 142.15(15) 1_555 . -5_456 n
O2 Tm2 O2 76.21(16) 1_555 . -6_556 n
O2 Tm2 O2 75.90(15) 1_555 . -7_546 n
O2 Tm2 O2 141.67(14) 1_555 . -8_556 n
O2 Tm2 O2 74.16(7) 2_555 . 3_555 n
O2 Tm2 O2 117.00(16) 2_555 . 4_555 n
O2 Tm2 O2 141.67(14) 2_555 . -5_456 n
O2 Tm2 O2 142.15(15) 2_555 . -6_556 n
O2 Tm2 O2 76.21(16) 2_555 . -7_546 n
O2 Tm2 O2 75.90(15) 2_555 . -8_556 n
O2 Tm2 O2 74.16(7) 3_555 . 4_555 n
O2 Tm2 O2 75.90(15) 3_555 . -5_456 n
O2 Tm2 O2 141.67(14) 3_555 . -6_556 n
O2 Tm2 O2 142.15(15) 3_555 . -7_546 n
O2 Tm2 O2 76.21(16) 3_555 . -8_556 n
O2 Tm2 O2 76.21(16) 4_555 . -5_456 n
O2 Tm2 O2 75.90(15) 4_555 . -6_556 n
O2 Tm2 O2 141.67(14) 4_555 . -7_546 n
O2 Tm2 O2 142.15(15) 4_555 . -8_556 n
O2 Tm2 O2 74.16(7) -5_456 . -6_556 n
O2 Tm2 O2 117.00(16) -5_456 . -7_546 n
O2 Tm2 O2 74.16(7) -5_456 . -8_556 n
O2 Tm2 O2 74.16(7) -6_556 . -7_546 n
O2 Tm2 O2 117.00(16) -6_556 . -8_556 n
O2 Tm2 O2 74.16(7) -7_546 . -8_556 n
O1 Ge O1 107.32(30) 1_655 . -4_565 n
O1 Ge O2 105.05(17) 1_655 . 2_555 n
O1 Ge O2 108.31(21) 1_655 . -8_555 n
O1 Ge O2 108.31(21) -4_555 . 2_555 n
O1 Ge O2 105.05(17) -4_555 . -8_555 n
O2 Ge O2 122.09(23) 2_555 . -8_555 n
Ca O1 Tm1 0.0 3_455 . 3_455 n
Ca O1 Ge 110.28(15) 3_455 . 1_455 n
Ca O1 Ge 110.28(15) 3_455 . 6_565 n
Tm1 O1 Ge 110.28(15) 3_455 . 1_455 n
Tm1 O1 Ge 110.28(15) 3_455 . 6_565 n
Ge O1 Ge 127.78(25) 1_455 . 6_565 n
Ca O2 Tm1 0.0 1_555 . 1_555 n
Ca O2 Tm2 100.77(12) 1_555 . 1_555 n
Ca O2 Ge 128.94(18) 1_555 . 4_555 n
Tm1 O2 Tm2 100.77(12) 1_555 . 1_555 n
Tm1 O2 Ge 128.94(18) 1_555 . 4_555 n
Tm2 O2 Ge 129.14(19) 1_555 . 4_555 n

loop_
_geom_bond_atom_site_label_1
_geom_bond_atom_site_label_2
_geom_bond_distance
_geom_bond_site_symmetry_1
_geom_bond_site_symmetry_2
_geom_bond_publ_flag
Ca Tm2 3.519050(10) . 1_555 n
Ca Tm2 3.519050(10) . 5_545 n
Ca Ge 3.55104(5) . 3_555 n
Ca Ge 3.55104(5) . 3_556 n
Ca Ge 3.55104(5) . 4_555 n
Ca Ge 3.55104(5) . 4_556 n
Ca Ge 3.55104(5) . 7_455 n
Ca Ge 3.55104(5) . 7_456 n
Ca Ge 3.55104(5) . 8_445 n
Ca Ge 3.55104(5) . 8_446 n
Ca O1 2.499(4) . 3_455 n
Ca O1 2.499(4) . -3_546 n
Ca O2 2.2105(34) . 1_555 n
Ca O2 2.2105(34) . 6_555 n
Ca O2 2.2105(34) . -1_556 n
Ca O2 2.2105(34) . -6_556 n
Tm1 Tm2 3.519050(10) . 1_555 n
Tm1 Tm2 3.519050(10) . 5_545 n
Tm1 O1 2.499(4) . 3_455 n
Tm1 O1 2.499(4) . -3_546 n
Tm1 O2 2.2105(34) . 1_555 n
Tm1 O2 2.2105(34) . 6_555 n
Tm1 O2 2.2105(34) . -1_556 n
Tm1 O2 2.2105(34) . -6_556 n
Tm2 Ca 3.519050(10) . 1_555 n
Tm2 Ca 3.519050(10) . 2_555 n
Tm2 Ca 3.519050(10) . 3_555 n
Tm2 Ca 3.519050(10) . 4_555 n
Tm2 Tm1 3.519050(10) . 1_555 n
Tm2 Tm1 3.519050(10) . 2_555 n
Tm2 Tm1 3.519050(10) . 3_555 n
Tm2 Tm1 3.519050(10) . 4_555 n
Tm2 O2 2.3560(33) . 1_555 n
Tm2 O2 2.3560(33) . 2_555 n
Tm2 O2 2.3560(33) . 3_555 n
Tm2 O2 2.3560(33) . 4_555 n
Tm2 O2 2.3560(33) . -5_556 n
Tm2 O2 2.3560(33) . -6_556 n
Tm2 O2 2.3560(33) . -7_556 n
Tm2 O2 2.3560(33) . -8_556 n
Ge Ca 3.55104(5) . 2_554 n
Ge Ca 3.55104(5) . 2_555 n
Ge Ca 3.55104(5) . 3_554 n
Ge Ca 3.55104(5) . 3_555 n
Ge O1 1.8012(19) . 1_655 n
Ge O1 1.8012(19) . -4_655 n
Ge O2 1.7177(31) . 2_555 n
Ge O2 1.7177(31) . -8_555 n
O1 Ca 2.499(4) . 3_455 n
O1 Tm1 2.499(4) . 3_455 n
O1 Ge 1.8012(19) . 1_455 n
O1 Ge 1.8012(19) . 6_565 n
O2 Ca 2.2105(34) . 1_555 n
O2 Tm1 2.2105(34) . 1_555 n
O2 Tm2 2.3560(33) . 1_555 n
O2 Ge 1.7177(31) . 4_555 n
